data_4342017
loop_
_publ_author_name
'Zhang, Xian-Ming'
'Hou, Juan-Juan'
'Guo, Cai-Hong'
'Li, Chun-Fang'

_publ_section_title
;
 A new class of cuprous bromide cluster-based hybrid materials: direct
 observation of the stepwise replacement of hydrogen bonds by coordination
 bonds.
;
_journal_issue 2
_journal_name_full 'Inorganic chemistry'
_journal_page_first 554
_journal_page_last 559
_journal_paper_doi 10.1021/ic5024168
_journal_volume 54
_journal_year 2015
_chemical_formula_moiety '0.5(C48 Br12 Cu10.78 N16)'
_chemical_formula_sum 'C24 Br6 Cu5.39 N8'
_chemical_formula_weight 1222.29
_chemical_name_systematic
;
 ? 
;
_space_group_crystal_system cubic
_space_group_IT_number 229
_space_group_name_Hall '-I 4 2 3'
_space_group_name_H-M_alt 'I m -3 m'
_symmetry_space_group_name_Hall '-I 4 2 3'
_symmetry_space_group_name_H-M 'I m -3 m'
_atom_sites_solution_hydrogens none
_atom_sites_solution_primary direct
_atom_sites_solution_secondary difmap
_audit_creation_date 2013-09-25
_audit_creation_method
;
  Olex2 1.2
  (compiled 2012.05.09 svn.r2324, GUI svn.r4230)
;
_cell_angle_alpha 90.00
_cell_angle_beta 90.00
_cell_angle_gamma 90.00
_cell_formula_units_Z 2
_cell_length_a 13.5186(3)
_cell_length_b 13.5186(3)
_cell_length_c 13.5186(3)
_cell_measurement_reflns_used 1362
_cell_measurement_temperature 298(2)
_cell_measurement_theta_max 22.504
_cell_measurement_theta_min 3.014
_cell_volume 2470.56(9)
_computing_molecular_graphics
;
O. V. Dolomanov, L. J. Bourhis, R. J. Gildea, J. A. K. Howard and H. Puschmann,
OLEX2: a complete structure solution, refinement and analysis program.
J. Appl. Cryst. (2009). 42, 339-341.
;
_computing_publication_material
;
O. V. Dolomanov, L. J. Bourhis, R. J. Gildea, J. A. K. Howard and H. Puschmann,
OLEX2: a complete structure solution, refinement and analysis program.
J. Appl. Cryst. (2009). 42, 339-341.
;
_computing_structure_refinement
;
XL, G.M. Sheldrick, Acta Cryst.
(2008). A64, 112-122
;
_computing_structure_solution
;
XS, G.M. Sheldrick, Acta Cryst.
(2008). A64, 112-122
;
_diffrn_ambient_temperature 298.15
_diffrn_measured_fraction_theta_full 0.983
_diffrn_measured_fraction_theta_max 0.983
_diffrn_measurement_device_type 'CCD area detector'
_diffrn_measurement_method 'phi and omega scans'
_diffrn_radiation_monochromator graphite
_diffrn_radiation_type MoK\a
_diffrn_radiation_wavelength 0.71073
_diffrn_reflns_av_R_equivalents 0.0520
_diffrn_reflns_av_unetI/netI 0.0191
_diffrn_reflns_limit_h_max 17
_diffrn_reflns_limit_h_min -17
_diffrn_reflns_limit_k_max 12
_diffrn_reflns_limit_k_min -17
_diffrn_reflns_limit_l_max 17
_diffrn_reflns_limit_l_min -18
_diffrn_reflns_number 8668
_diffrn_reflns_theta_full 28.71
_diffrn_reflns_theta_max 28.71
_diffrn_reflns_theta_min 2.13
_diffrn_source 'fine-focus sealed tube'
_exptl_absorpt_coefficient_mu 7.153
_exptl_absorpt_correction_T_max 1
_exptl_absorpt_correction_T_min 0.453407
_exptl_absorpt_correction_type multi-scan
_exptl_absorpt_process_details
;
? was used for absorption correction.
R(int) was 0.1034 before and 0.0319 after correction.
The Ratio of minimum to maximum transmission is 0.4534.
The \l/2 correction factor is 0.0015.
;
_exptl_crystal_colour brown
_exptl_crystal_density_diffrn 1.643
_exptl_crystal_density_method 'not measured'
_exptl_crystal_description block
_exptl_crystal_F_000 1133
_exptl_crystal_size_max 0.18
_exptl_crystal_size_mid 0.18
_exptl_crystal_size_min 0.15
_platon_squeeze_details
;
;
_refine_diff_density_max 0.779
_refine_diff_density_min -0.376
_refine_diff_density_rms 0.106
_refine_ls_extinction_method none
_refine_ls_goodness_of_fit_ref 1.214
_refine_ls_hydrogen_treatment none
_refine_ls_matrix_type full
_refine_ls_number_parameters 20
_refine_ls_number_reflns 348
_refine_ls_number_restraints 0
_refine_ls_restrained_S_all 1.214
_refine_ls_R_factor_all 0.0582
_refine_ls_R_factor_gt 0.0472
_refine_ls_shift/su_max 0.000
_refine_ls_shift/su_mean 0.000
_refine_ls_structure_factor_coef Fsqd
_refine_ls_weighting_details 'calc w=1/[\s^2^(Fo^2^)+(0.0593P)^2^+9.1201P] where P=(Fo^2^+2Fc^2^)/3'
_refine_ls_weighting_scheme calc
_refine_ls_wR_factor_gt 0.1279
_refine_ls_wR_factor_ref 0.1325
_reflns_number_gt 305
_reflns_number_total 348
_reflns_threshold_expression >2sigma(I)
_cod_data_source_file ic5024168_si_002.cif
_cod_data_source_block 5
_cod_depositor_comments 'Adding full bibliography for 4342013--4342020.cif.'
_cod_database_code 4342017

loop_
_space_group_symop_id
_space_group_symop_operation_xyz
1 'x, y, z'
2 '-x, -y, z'
3 '-x, y, -z'
4 'x, -y, -z'
5 'z, x, y'
6 'z, -x, -y'
7 '-z, -x, y'
8 '-z, x, -y'
9 'y, z, x'
10 '-y, z, -x'
11 'y, -z, -x'
12 '-y, -z, x'
13 'y, x, -z'
14 '-y, -x, -z'
15 'y, -x, z'
16 '-y, x, z'
17 'x, z, -y'
18 '-x, z, y'
19 '-x, -z, -y'
20 'x, -z, y'
21 'z, y, -x'
22 'z, -y, x'
23 '-z, y, x'
24 '-z, -y, -x'
25 'x+1/2, y+1/2, z+1/2'
26 '-x+1/2, -y+1/2, z+1/2'
27 '-x+1/2, y+1/2, -z+1/2'
28 'x+1/2, -y+1/2, -z+1/2'
29 'z+1/2, x+1/2, y+1/2'
30 'z+1/2, -x+1/2, -y+1/2'
31 '-z+1/2, -x+1/2, y+1/2'
32 '-z+1/2, x+1/2, -y+1/2'
33 'y+1/2, z+1/2, x+1/2'
34 '-y+1/2, z+1/2, -x+1/2'
35 'y+1/2, -z+1/2, -x+1/2'
36 '-y+1/2, -z+1/2, x+1/2'
37 'y+1/2, x+1/2, -z+1/2'
38 '-y+1/2, -x+1/2, -z+1/2'
39 'y+1/2, -x+1/2, z+1/2'
40 '-y+1/2, x+1/2, z+1/2'
41 'x+1/2, z+1/2, -y+1/2'
42 '-x+1/2, z+1/2, y+1/2'
43 '-x+1/2, -z+1/2, -y+1/2'
44 'x+1/2, -z+1/2, y+1/2'
45 'z+1/2, y+1/2, -x+1/2'
46 'z+1/2, -y+1/2, x+1/2'
47 '-z+1/2, y+1/2, x+1/2'
48 '-z+1/2, -y+1/2, -x+1/2'
49 '-x, -y, -z'
50 'x, y, -z'
51 'x, -y, z'
52 '-x, y, z'
53 '-z, -x, -y'
54 '-z, x, y'
55 'z, x, -y'
56 'z, -x, y'
57 '-y, -z, -x'
58 'y, -z, x'
59 '-y, z, x'
60 'y, z, -x'
61 '-y, -x, z'
62 'y, x, z'
63 '-y, x, -z'
64 'y, -x, -z'
65 '-x, -z, y'
66 'x, -z, -y'
67 'x, z, y'
68 '-x, z, -y'
69 '-z, -y, x'
70 '-z, y, -x'
71 'z, -y, -x'
72 'z, y, x'
73 '-x+1/2, -y+1/2, -z+1/2'
74 'x+1/2, y+1/2, -z+1/2'
75 'x+1/2, -y+1/2, z+1/2'
76 '-x+1/2, y+1/2, z+1/2'
77 '-z+1/2, -x+1/2, -y+1/2'
78 '-z+1/2, x+1/2, y+1/2'
79 'z+1/2, x+1/2, -y+1/2'
80 'z+1/2, -x+1/2, y+1/2'
81 '-y+1/2, -z+1/2, -x+1/2'
82 'y+1/2, -z+1/2, x+1/2'
83 '-y+1/2, z+1/2, x+1/2'
84 'y+1/2, z+1/2, -x+1/2'
85 '-y+1/2, -x+1/2, z+1/2'
86 'y+1/2, x+1/2, z+1/2'
87 '-y+1/2, x+1/2, -z+1/2'
88 'y+1/2, -x+1/2, -z+1/2'
89 '-x+1/2, -z+1/2, y+1/2'
90 'x+1/2, -z+1/2, -y+1/2'
91 'x+1/2, z+1/2, y+1/2'
92 '-x+1/2, z+1/2, -y+1/2'
93 '-z+1/2, -y+1/2, x+1/2'
94 '-z+1/2, y+1/2, -x+1/2'
95 'z+1/2, -y+1/2, -x+1/2'
96 'z+1/2, y+1/2, x+1/2'

loop_
_atom_site_label
_atom_site_type_symbol
_atom_site_fract_x
_atom_site_fract_y
_atom_site_fract_z
_atom_site_U_iso_or_equiv
_atom_site_adp_type
_atom_site_occupancy
_atom_site_symmetry_multiplicity
_atom_site_calc_flag
_atom_site_refinement_flags
Br1 Br 0.28566(8) 0.5000 0.5000 0.0375(5) Uani 1 8 d S
Cu2 Cu 0.39417(8) 0.60583(8) 0.60583(8) 0.0439(8) Uani 0.673(5) 6 d SP
N1 N 0.3048(3) 0.6952(3) 0.6952(3) 0.0375(18) Uani 1 6 d S
C1 C 0.2152(8) 0.7236(10) 0.6436(8) 0.108(7) Uani 0.50 1 d P

loop_
_atom_site_aniso_label
_atom_site_aniso_U_11
_atom_site_aniso_U_22
_atom_site_aniso_U_33
_atom_site_aniso_U_23
_atom_site_aniso_U_13
_atom_site_aniso_U_12
Br1 0.0384(7) 0.0370(5) 0.0370(5) 0.000 0.000 0.000
Cu2 0.0439(8) 0.0439(8) 0.0439(8) -0.0066(4) 0.0066(4) 0.0066(4)
N1 0.0375(18) 0.0375(18) 0.0375(18) -0.0036(19) 0.0036(19) 0.0036(19)
C1 0.089(9) 0.162(15) 0.072(7) -0.074(8) -0.044(6) 0.086(10)

loop_
_atom_type_symbol
_atom_type_description
_atom_type_scat_dispersion_real
_atom_type_scat_dispersion_imag
_atom_type_scat_source
C C 0.0033 0.0016 'International Tables Vol C Tables 4.2.6.8 and 6.1.1.4'
Br Br -0.2901 2.4595 'International Tables Vol C Tables 4.2.6.8 and 6.1.1.4'
Cu Cu 0.3201 1.2651 'International Tables Vol C Tables 4.2.6.8 and 6.1.1.4'
N N 0.0061 0.0033 'International Tables Vol C Tables 4.2.6.8 and 6.1.1.4'

loop_
_geom_angle_atom_site_label_1
_geom_angle_atom_site_label_2
_geom_angle_atom_site_label_3
_geom_angle
_geom_angle_site_symmetry_1
_geom_angle_site_symmetry_3
Cu2 Br1 Cu2 108.11(9) . 4_566
Cu2 Br1 Cu2 69.85(4) 51_565 4_566
Cu2 Br1 Cu2 69.85(4) 50_556 4_566
Cu2 Br1 Cu2 69.85(4) . 51_565
Cu2 Br1 Cu2 69.85(4) . 50_556
Cu2 Br1 Cu2 108.11(9) 51_565 50_556
Br1 Cu2 Br1 110.14(4) . 57_666
Br1 Cu2 Br1 110.14(4) 57_666 53_666
Br1 Cu2 Br1 110.14(4) . 53_666
Br1 Cu2 Cu2 125.94(4) 53_666 51_565
Br1 Cu2 Cu2 125.94(4) . 52_655
Br1 Cu2 Cu2 125.94(4) 57_666 50_556
Br1 Cu2 Cu2 55.08(2) 53_666 50_556
Br1 Cu2 Cu2 55.08(2) . 50_556
Br1 Cu2 Cu2 55.08(2) 53_666 52_655
Br1 Cu2 Cu2 55.08(2) 57_666 51_565
Br1 Cu2 Cu2 55.08(2) . 51_565
Br1 Cu2 Cu2 55.08(2) 57_666 52_655
Cu2 Cu2 Cu2 90.0 50_556 52_655
Cu2 Cu2 Cu2 90.0 51_565 52_655
Cu2 Cu2 Cu2 90.0 51_565 50_556
N1 Cu2 Br1 108.79(4) . 53_666
N1 Cu2 Br1 108.79(4) . 57_666
N1 Cu2 Br1 108.79(4) . .
N1 Cu2 Cu2 125.264(1) . 52_655
N1 Cu2 Cu2 125.3 . 50_556
N1 Cu2 Cu2 125.264(1) . 51_565
C1 N1 Cu2 110.9(5) 67 .
C1 N1 Cu2 110.9(5) 7_665 .
C1 N1 Cu2 110.9(5) 70_656 .
C1 N1 Cu2 110.9(5) 61_665 .
C1 N1 Cu2 110.9(5) 10_656 .
C1 N1 Cu2 110.9(5) . .
C1 N1 C1 108.0(5) 67 61_665
C1 N1 C1 63.7(12) 7_665 61_665
C1 N1 C1 47.6(12) . 61_665
C1 N1 C1 137.3(10) 10_656 61_665
C1 N1 C1 108.0(5) 70_656 61_665
C1 N1 C1 108.0(5) 7_665 .
C1 N1 C1 137.3(9) 70_656 .
C1 N1 C1 137.3(10) 7_665 67
C1 N1 C1 108.0(5) 70_656 67
C1 N1 C1 47.6(12) 70_656 7_665
C1 N1 C1 108.0(5) . 10_656
C1 N1 C1 47.6(12) 67 10_656
C1 N1 C1 108.0(5) 7_665 10_656
C1 N1 C1 63.7(12) 67 .
C1 N1 C1 63.7(12) 70_656 10_656
N1 C1 C1 58.2(6) . 67
N1 C1 C1 110.1(5) . 46_465
C1 C1 N1 66.2(6) 61_665 .
C1 C1 C1 83.3(10) 67 46_465
C1 C1 C1 96.7(10) 61_665 46_465
C1 C1 C1 120.000(6) 61_665 67

loop_
_geom_bond_atom_site_label_1
_geom_bond_atom_site_label_2
_geom_bond_distance
_geom_bond_site_symmetry_2
Br1 Cu2 2.4991(9) 50_556
Br1 Cu2 2.4991(9) 4_566
Br1 Cu2 2.4991(9) 51_565
Br1 Cu2 2.4991(9) .
Cu2 Br1 2.4991(9) 57_666
Cu2 Br1 2.4991(9) 53_666
Cu2 Cu2 2.861(2) 50_556
Cu2 Cu2 2.861(2) 52_655
Cu2 Cu2 2.861(2) 51_565
Cu2 N1 2.093(8) .
N1 C1 1.449(10) .
N1 C1 1.449(10) 10_656
N1 C1 1.449(10) 61_665
N1 C1 1.449(10) 70_656
N1 C1 1.449(10) 7_665
N1 C1 1.449(10) 67
C1 C1 1.545(18) 46_465
C1 C1 1.53(3) 67
C1 C1 1.17(3) 61_665

loop_
_platon_squeeze_void_nr
_platon_squeeze_void_average_x
_platon_squeeze_void_average_y
_platon_squeeze_void_average_z
_platon_squeeze_void_volume
_platon_squeeze_void_count_electrons
_platon_squeeze_void_content
1 -0.112 -0.072 0.441 843 521 ' '
